data_4509587
loop_
_publ_author_name
'Zhang, Chun-Dan'
'Liu, Shu-Xia'
'Sun, Chun-Yan'
'Ma, Feng-Ji'
'Su, Zhong-Min'

_publ_section_title
;
 Assembly of Organic&#x2212;Inorganic Hybrid Materials Based on
 Dawson-Type Polyoxometalate and Multinuclear Copper&#x2212;Phen Complexes
 with Unique Magnetic Properties
;
_journal_issue 8
_journal_name_full 'Crystal Growth &amp; Design'
_journal_page_first 3655
_journal_paper_doi 10.1021/cg900391q
_journal_volume 9
_journal_year 2009
_chemical_formula_sum 'C84 H60 Cl2 Cu4 N14 O64 P2 W18'
_chemical_formula_weight 5985.57
_chemical_name_systematic
; 
 ? 
;
_space_group_IT_number 4
_symmetry_cell_setting monoclinic
_symmetry_space_group_name_Hall 'P 2yb'
_symmetry_space_group_name_H-M 'P 1 21 1'
_atom_sites_solution_hydrogens geom
_atom_sites_solution_primary direct
_atom_sites_solution_secondary difmap
_audit_creation_method SHELXL-97
_cell_angle_alpha 90.00
_cell_angle_beta 113.1090(10)
_cell_angle_gamma 90.00
_cell_formula_units_Z 2
_cell_length_a 14.0620(10)
_cell_length_b 27.3886(19)
_cell_length_c 16.7526(12)
_cell_measurement_reflns_used 7169
_cell_measurement_temperature 296(2)
_cell_measurement_theta_max 27.91
_cell_measurement_theta_min 2.42
_cell_volume 5934.4(7)
_computing_cell_refinement 'Bruker SMART'
_computing_data_collection 'Bruker SMART'
_computing_data_reduction 'Bruker SAINT'
_computing_molecular_graphics 'Bruker SHELXTL'
_computing_publication_material 'Bruker SHELXTL'
_computing_structure_refinement 'SHELXL-97 (Sheldrick, 1997)'
_computing_structure_solution 'SHELXS-97 (Sheldrick, 1990)'
_diffrn_ambient_temperature 296(2)
_diffrn_detector_area_resol_mean '100x100 microns'
_diffrn_measured_fraction_theta_full 0.912
_diffrn_measured_fraction_theta_max 0.912
_diffrn_measurement_device_type 'CCD area detector'
_diffrn_measurement_method 'phi and omega scans'
_diffrn_radiation_monochromator graphite
_diffrn_radiation_source 'fine-focus sealed tube'
_diffrn_radiation_type MoK\a
_diffrn_radiation_wavelength 0.71073
_diffrn_reflns_av_R_equivalents 0.0617
_diffrn_reflns_av_sigmaI/netI 0.0923
_diffrn_reflns_limit_h_max 17
_diffrn_reflns_limit_h_min -15
_diffrn_reflns_limit_k_max 34
_diffrn_reflns_limit_k_min -31
_diffrn_reflns_limit_l_max 21
_diffrn_reflns_limit_l_min -22
_diffrn_reflns_number 36364
_diffrn_reflns_theta_full 28.32
_diffrn_reflns_theta_max 28.32
_diffrn_reflns_theta_min 1.39
_diffrn_standards_decay_% none
_diffrn_standards_interval_count none
_diffrn_standards_interval_time none
_diffrn_standards_number none
_exptl_absorpt_coefficient_mu 18.234
_exptl_absorpt_correction_T_max 0.036
_exptl_absorpt_correction_T_min 0.014
_exptl_absorpt_correction_type multi-scan
_exptl_absorpt_process_details 'ABSCOR by T.Higashi 8 March, 1995'
_exptl_crystal_colour green
_exptl_crystal_density_diffrn 3.348
_exptl_crystal_density_meas ?
_exptl_crystal_density_method 'not measured'
_exptl_crystal_description block
_exptl_crystal_F_000 5364
_exptl_crystal_size_max 0.254
_exptl_crystal_size_mid 0.212
_exptl_crystal_size_min 0.183
_refine_diff_density_max 3.247
_refine_diff_density_min -3.129
_refine_diff_density_rms 0.404
_refine_ls_abs_structure_details 'Flack H D (1983), Acta Cryst. A39, 876-881'
_refine_ls_abs_structure_Flack 0.403(17)
_refine_ls_extinction_method none
_refine_ls_goodness_of_fit_ref 1.021
_refine_ls_hydrogen_treatment mixed
_refine_ls_matrix_type full
_refine_ls_number_parameters 1693
_refine_ls_number_reflns 21002
_refine_ls_number_restraints 1
_refine_ls_restrained_S_all 1.021
_refine_ls_R_factor_all 0.0916
_refine_ls_R_factor_gt 0.0603
_refine_ls_shift/su_max 0.281
_refine_ls_shift/su_mean 0.007
_refine_ls_structure_factor_coef Fsqd
_refine_ls_weighting_details 'calc w=1/[\s^2^(Fo^2^)+(0.0694P)^2^+133.7005P] where P=(Fo^2^+2Fc^2^)/3'
_refine_ls_weighting_scheme calc
_refine_ls_wR_factor_gt 0.1424
_refine_ls_wR_factor_ref 0.1618
_reflns_number_gt 15584
_reflns_number_total 15097
_reflns_threshold_expression >2sigma(I)
_cod_data_source_file cg900391qsup1.cif
_cod_data_source_block 117a
_cod_depositor_comments
;
The following automatic conversions were performed:

'_symmetry_cell_setting' value 'Monoclinic' changed to 'monoclinic'
according to /home/saulius/struct/CIF-dictionaries/cif_core.dic
dictionary named 'cif_core.dic' version 2.4.2 from 2011-04-26.

Automatic conversion script
Id: cif_fix_values 1891 2012-01-12 08:04:46Z andrius 

The following automatic conversions were performed:

'_exptl_crystal_density_meas' value 'none' was changed to '?' - the
value is perceived as not measured.

Automatic conversion script
Id: cif_fix_values 3008 2015-01-20 13:52:24Z robertas 
;
_cod_original_sg_symbol_H-M P2(1)
_cod_database_code 4509587

loop_
_symmetry_equiv_pos_as_xyz
'x, y, z'
'-x, y+1/2, -z'

loop_
_atom_site_label
_atom_site_type_symbol
_atom_site_fract_x
_atom_site_fract_y
_atom_site_fract_z
_atom_site_U_iso_or_equiv
_atom_site_adp_type
_atom_site_occupancy
_atom_site_symmetry_multiplicity
_atom_site_calc_flag
_atom_site_refinement_flags
W1 W 0.84641(8) 0.40752(4) 0.26545(7) 0.0230(2) Uani 1 1 d .
W2 W 0.84155(9) 0.27066(4) 0.25463(7) 0.0237(2) Uani 1 1 d .
W3 W 0.62752(9) 0.41162(4) 0.08716(7) 0.0248(2) Uani 1 1 d .
W4 W 0.36249(9) 0.40634(5) 0.30004(8) 0.0309(3) Uani 1 1 d .
W5 W 0.62411(9) 0.27481(4) 0.07456(7) 0.0273(3) Uani 1 1 d .
W6 W 0.83179(8) 0.40075(4) 0.47950(7) 0.0255(2) Uani 1 1 d .
W7 W 0.35789(9) 0.26935(5) 0.28759(8) 0.0332(3) Uani 1 1 d .
W8 W 0.37458(8) 0.41418(4) 0.10465(7) 0.0280(3) Uani 1 1 d .
W9 W 0.60168(9) 0.40169(6) 0.49592(8) 0.0377(3) Uani 1 1 d .
W10 W 0.82602(9) 0.26426(4) 0.46681(7) 0.0258(2) Uani 1 1 d .
W11 W 0.59645(10) 0.26401(6) 0.48425(8) 0.0376(3) Uani 1 1 d .
W12 W 0.76361(9) 0.51634(4) 0.35301(9) 0.0342(3) Uani 1 1 d .
W13 W 0.37115(9) 0.27733(5) 0.09209(8) 0.0313(3) Uani 1 1 d .
W14 W 0.74711(9) 0.15722(4) 0.32095(8) 0.0317(3) Uani 1 1 d .
W15 W 0.51654(10) 0.15647(5) 0.33878(10) 0.0427(3) Uani 1 1 d .
W16 W 0.54606(10) 0.52192(4) 0.17222(9) 0.0357(3) Uani 1 1 d .
W17 W 0.53036(10) 0.51627(5) 0.36815(9) 0.0401(3) Uani 1 1 d .
W18 W 0.52571(11) 0.16310(5) 0.14098(9) 0.0392(3) Uani 1 1 d .
P1 P 0.6088(4) 0.4114(2) 0.2889(4) 0.0131(12) Uani 1 1 d .
P2 P 0.6032(5) 0.2673(3) 0.2760(4) 0.0197(14) Uani 1 1 d .
Cu1 Cu 1.0916(3) 0.38895(17) 0.6535(3) 0.0421(10) Uani 1 1 d .
Cu2 Cu 0.8804(4) 0.0285(2) 0.2706(3) 0.0608(14) Uani 1 1 d .
Cu3 Cu 0.8928(3) 0.64293(18) 0.2816(3) 0.0517(12) Uani 1 1 d .
Cu4 Cu 0.9814(3) 0.22198(17) 0.8866(3) 0.0509(11) Uani 1 1 d .
O1 O 0.6623(16) 0.1344(6) 0.2117(14) 0.034(5) Uani 1 1 d .
O2 O 0.8634(15) 0.2813(6) 0.3695(12) 0.030(5) Uani 1 1 d .
O3 O 0.7693(15) 0.2658(7) 0.1329(13) 0.032(5) Uani 1 1 d .
O4 O 0.8425(12) 0.3385(8) 0.2408(11) 0.025(4) Uani 1 1 d .
O5 O 0.7739(13) 0.4214(7) 0.1456(12) 0.025(4) Uani 1 1 d .
O6 O 0.9395(15) 0.2555(7) 0.5466(12) 0.031(5) Uani 1 1 d .
O7 O 0.4935(14) 0.3989(8) 0.2471(12) 0.032(5) Uani 1 1 d .
O8 O 0.6743(19) 0.5419(11) 0.254(2) 0.101(14) Uani 1 1 d .
O9 O 0.8020(17) 0.2058(7) 0.2711(13) 0.031(5) Uani 1 1 d .
O10 O 0.9634(16) 0.2620(6) 0.2662(11) 0.027(4) Uani 1 1 d .
O11 O 0.2728(18) 0.2699(8) -0.0089(14) 0.048(6) Uani 1 1 d .
O12 O 0.6464(13) 0.3454(8) 0.0786(13) 0.038(5) Uani 1 1 d .
O13 O 0.6596(13) 0.2801(7) 0.3734(12) 0.030(5) Uani 1 1 d .
O14 O 0.8146(16) 0.4741(7) 0.2890(14) 0.034(5) Uani 1 1 d .
O15 O 0.3557(12) 0.3473(7) 0.1043(14) 0.037(5) Uani 1 1 d .
O16 O 0.4622(14) 0.2791(8) 0.4015(14) 0.039(5) Uani 1 1 d .
O17 O 0.6077(15) 0.4770(7) 0.1202(14) 0.032(5) Uani 1 1 d .
O18 O 0.9547(18) 0.4075(8) 0.5601(11) 0.045(6) Uani 1 1 d .
O19 O 0.6593(16) 0.3941(6) 0.3826(11) 0.029(5) Uani 1 1 d .
O20 O 0.2979(14) 0.2648(8) 0.1667(13) 0.037(5) Uani 1 1 d .
O21 O 0.4907(14) 0.2862(6) 0.2356(12) 0.024(4) Uani 1 1 d .
O22 O 0.4671(16) 0.3938(7) 0.4114(13) 0.031(5) Uani 1 1 d .
O23 O 0.6630(12) 0.2838(7) 0.2238(12) 0.024(4) Uani 1 1 d .
O24 O 0.8240(12) 0.3332(10) 0.4906(12) 0.039(5) Uani 1 1 d .
O25 O 0.4158(16) 0.4749(9) 0.3157(13) 0.039(6) Uani 1 1 d .
O26 O 0.8613(14) 0.3933(6) 0.3807(12) 0.026(4) Uani 1 1 d .
O27 O 0.7920(18) 0.1988(9) 0.4176(13) 0.045(6) Uani 1 1 d .
O28 O 0.570(2) 0.2012(11) 0.4336(17) 0.070(9) Uani 1 1 d .
O29 O 0.3448(12) 0.3402(9) 0.2796(13) 0.039(5) Uani 1 1 d .
O30 O 0.6498(18) 0.1337(8) 0.3663(14) 0.048(6) Uani 1 1 d .
O31 O 0.6160(15) 0.3320(12) 0.5033(13) 0.075(10) Uani 1 1 d .
O32 O 0.3025(14) 0.4205(9) 0.1804(12) 0.036(5) Uani 1 1 d .
O33 O 0.5773(18) 0.4125(10) 0.5831(14) 0.051(6) Uani 1 1 d .
O34 O 0.2782(15) 0.4276(9) 0.0127(15) 0.045(6) Uani 1 1 d .
O35 O 0.8060(13) 0.4698(7) 0.4421(11) 0.027(5) Uani 1 1 d .
O36 O 0.6007(14) 0.2103(8) 0.2714(12) 0.033(5) Uani 1 1 d .
O37 O 0.4895(14) 0.4020(6) 0.0748(12) 0.027(4) Uani 1 1 d .
O38 O 0.8399(17) 0.1156(8) 0.3524(15) 0.045(6) Uani 1 1 d .
O39 O 0.6100(15) 0.4694(6) 0.2944(13) 0.027(5) Uani 1 1 d .
O40 O 0.4943(16) 0.5477(7) 0.2580(16) 0.050(7) Uani 1 1 d .
O41 O 0.6140(16) 0.4293(7) -0.0172(13) 0.035(5) Uani 1 1 d .
O42 O 0.4303(15) 0.4778(7) 0.1358(12) 0.031(5) Uani 1 1 d .
O43 O 0.5703(17) 0.2504(9) 0.5751(16) 0.048(6) Uani 1 1 d .
O44 O 0.2585(15) 0.4175(10) 0.3232(15) 0.053(7) Uani 1 1 d .
O45 O 0.5847(15) 0.4730(11) 0.4530(15) 0.062(9) Uani 1 1 d .
O46 O 0.6086(18) 0.2678(8) -0.0310(15) 0.049(6) Uani 1 1 d .
O47 O 0.4119(18) 0.2049(9) 0.2967(17) 0.051(7) Uani 1 1 d .
O48 O 0.7513(15) 0.4102(8) 0.5447(11) 0.036(5) Uani 1 1 d .
O49 O 0.2519(17) 0.2578(10) 0.3132(16) 0.051(6) Uani 1 1 d .
O50 O 0.7446(18) 0.2548(8) 0.5331(13) 0.040(5) Uani 1 1 d .
O51 O 0.5940(19) 0.2094(6) 0.1002(13) 0.039(6) Uani 1 1 d .
O52 O 0.4747(17) 0.1358(9) 0.2253(18) 0.060(8) Uani 1 1 d .
O53 O 0.6721(18) 0.5446(10) 0.3962(17) 0.055(7) Uani 1 1 d .
O54 O 0.6678(16) 0.3971(7) 0.2348(11) 0.030(5) Uani 1 1 d .
O55 O 0.4783(16) 0.5580(9) 0.4206(15) 0.045(6) Uani 1 1 d .
O56 O 0.4180(16) 0.2114(7) 0.1082(13) 0.034(5) Uani 1 1 d .
O57 O 0.462(2) 0.1145(9) 0.3780(19) 0.064(8) Uani 1 1 d .
O58 O 0.4995(18) 0.5675(8) 0.0943(14) 0.044(6) Uani 1 1 d .
O59 O 0.8628(16) 0.5586(7) 0.3949(17) 0.046(6) Uani 1 1 d .
O60 O 0.4874(14) 0.2884(6) 0.0640(12) 0.023(4) Uani 1 1 d .
O61 O 0.4792(19) 0.1255(8) 0.0567(15) 0.048(6) Uani 1 1 d .
O62 O 0.9679(15) 0.4196(7) 0.2790(14) 0.034(5) Uani 1 1 d .
O63 O 1.039(2) 0.3224(12) 0.687(2) 0.094(11) Uani 1 1 d .
Cl1 Cl 1.0642(8) 0.4398(4) 0.7516(7) 0.059(2) Uani 1 1 d .
Cl2 Cl 1.0686(8) 0.2173(4) 0.7952(7) 0.064(3) Uani 1 1 d .
C1 C 1.098(2) 0.3634(16) 0.479(2) 0.062(12) Uani 1 1 d .
H1 H 1.0300 0.3737 0.4538 0.074 Uiso 1 1 calc R
C2 C 1.146(3) 0.348(2) 0.431(2) 0.094(19) Uani 1 1 d .
H2 H 1.1114 0.3484 0.3709 0.113 Uiso 1 1 calc R
C3 C 1.248(4) 0.332(2) 0.470(3) 0.104(19) Uani 1 1 d .
H3 H 1.2748 0.3125 0.4383 0.125 Uiso 1 1 calc R
C4 C 1.311(3) 0.346(2) 0.557(3) 0.076(14) Uani 1 1 d .
C5 C 1.252(2) 0.3586(12) 0.601(2) 0.046(9) Uani 1 1 d .
C6 C 1.301(3) 0.3617(14) 0.690(3) 0.063(11) Uani 1 1 d .
C7 C 1.412(3) 0.325(2) 0.602(4) 0.12(3) Uani 1 1 d .
H7 H 1.4440 0.3080 0.5715 0.143 Uiso 1 1 calc R
C8 C 1.458(3) 0.330(2) 0.687(3) 0.088(18) Uani 1 1 d .
H8 H 1.5267 0.3206 0.7143 0.105 Uiso 1 1 calc R
C9 C 1.398(3) 0.3507(18) 0.749(3) 0.071(13) Uani 1 1 d .
C10 C 1.445(3) 0.355(2) 0.827(3) 0.10(2) Uani 1 1 d .
H10 H 1.5161 0.3500 0.8562 0.115 Uiso 1 1 calc R
C11 C 1.378(3) 0.3670(16) 0.869(3) 0.072(14) Uani 1 1 d .
H11 H 1.4010 0.3651 0.9293 0.087 Uiso 1 1 calc R
C12 C 1.280(2) 0.3815(15) 0.8220(17) 0.058(11) Uani 1 1 d .
H12 H 1.2397 0.3944 0.8497 0.069 Uiso 1 1 calc R
C13 C 0.938(3) 0.0068(13) 0.470(2) 0.050(9) Uani 1 1 d .
H13 H 1.0060 0.0148 0.4804 0.060 Uiso 1 1 calc R
C14 C 0.923(4) -0.0051(13) 0.534(3) 0.058(11) Uani 1 1 d .
H14 H 0.9774 -0.0074 0.5883 0.070 Uiso 1 1 calc R
C15 C 0.822(4) -0.0154(18) 0.526(3) 0.081(17) Uani 1 1 d .
H15 H 0.8057 -0.0218 0.5738 0.097 Uiso 1 1 calc R
C16 C 0.744(4) -0.0156(16) 0.439(4) 0.078(16) Uani 1 1 d .
C17 C 0.632(4) -0.024(3) 0.411(4) 0.14(3) Uani 1 1 d .
H17 H 0.6132 -0.0332 0.4568 0.167 Uiso 1 1 calc R
C18 C 0.550(6) -0.022(3) 0.333(4) 0.13(3) Uani 1 1 d .
H18 H 0.4805 -0.0254 0.3229 0.161 Uiso 1 1 calc R
C19 C 0.595(3) -0.012(2) 0.268(3) 0.087(19) Uani 1 1 d .
C20 C 0.524(2) -0.011(2) 0.181(3) 0.09(2) Uani 1 1 d .
H20 H 0.4533 -0.0160 0.1648 0.110 Uiso 1 1 calc R
C21 C 0.571(4) -0.0015(17) 0.114(3) 0.079(15) Uani 1 1 d .
H21 H 0.5288 -0.0053 0.0558 0.095 Uiso 1 1 calc R
C22 C 0.666(4) 0.0116(16) 0.135(3) 0.085(17) Uani 1 1 d .
H22 H 0.6890 0.0213 0.0928 0.102 Uiso 1 1 calc R
C23 C 0.697(3) -0.0004(12) 0.281(3) 0.050(10) Uani 1 1 d .
C24 C 0.769(3) 0.0002(12) 0.374(3) 0.046(9) Uani 1 1 d .
C25 C 1.107(2) 0.0166(18) 0.368(3) 0.078(17) Uani 1 1 d .
H25 H 1.0936 -0.0140 0.3844 0.093 Uiso 1 1 calc R
C26 C 1.205(3) 0.0329(17) 0.396(2) 0.057(11) Uani 1 1 d .
H26 H 1.2550 0.0142 0.4383 0.069 Uiso 1 1 calc R
C27 C 1.237(4) 0.0751(18) 0.370(2) 0.082(16) Uani 1 1 d .
H27 H 1.3061 0.0841 0.3897 0.098 Uiso 1 1 calc R
C28 C 1.160(3) 0.1027(13) 0.312(2) 0.048(9) Uani 1 1 d .
C29 C 1.169(4) 0.1450(18) 0.274(3) 0.11(2) Uani 1 1 d .
H29 H 1.2353 0.1581 0.2913 0.129 Uiso 1 1 calc R
C30 C 1.086(4) 0.1722(14) 0.209(4) 0.097(19) Uani 1 1 d .
H30 H 1.0973 0.2014 0.1859 0.116 Uiso 1 1 calc R
C31 C 0.9892(19) 0.1512(11) 0.1846(17) 0.028(6) Uani 1 1 d .
C32 C 0.904(3) 0.1749(12) 0.126(2) 0.044(9) Uani 1 1 d .
H32 H 0.9100 0.2065 0.1078 0.053 Uiso 1 1 calc R
C33 C 0.805(3) 0.1502(14) 0.091(2) 0.052(10) Uani 1 1 d .
H33 H 0.7483 0.1619 0.0440 0.062 Uiso 1 1 calc R
C34 C 0.801(3) 0.1103(15) 0.132(2) 0.049(9) Uani 1 1 d .
H34 H 0.7352 0.0967 0.1140 0.058 Uiso 1 1 calc R
C35 C 0.973(3) 0.1075(10) 0.2160(18) 0.031(7) Uani 1 1 d .
C36 C 1.058(3) 0.0824(14) 0.282(2) 0.051(10) Uani 1 1 d .
C37 C 0.682(2) 0.6690(15) 0.153(3) 0.060(12) Uani 1 1 d .
H37 H 0.7024 0.6592 0.1089 0.072 Uiso 1 1 calc R
C38 C 0.575(3) 0.689(2) 0.130(3) 0.09(2) Uani 1 1 d .
H38 H 0.5283 0.6953 0.0736 0.109 Uiso 1 1 calc R
C39 C 0.557(3) 0.6961(19) 0.188(3) 0.072(14) Uani 1 1 d .
H39 H 0.4885 0.7041 0.1779 0.087 Uiso 1 1 calc R
C40 C 0.624(4) 0.694(2) 0.272(3) 0.076(15) Uani 1 1 d .
C41 C 0.586(3) 0.705(3) 0.342(4) 0.12(2) Uani 1 1 d .
H41 H 0.5157 0.7104 0.3286 0.146 Uiso 1 1 calc R
C42 C 0.652(5) 0.707(3) 0.420(4) 0.16(4) Uani 1 1 d .
H42 H 0.6275 0.7204 0.4595 0.190 Uiso 1 1 calc R
C43 C 0.761(3) 0.6931(16) 0.458(3) 0.056(11) Uani 1 1 d .
C44 C 0.834(4) 0.6908(18) 0.530(3) 0.077(16) Uani 1 1 d .
H44 H 0.8206 0.7019 0.5770 0.092 Uiso 1 1 calc R
C45 C 0.926(3) 0.6751(15) 0.548(2) 0.053(11) Uani 1 1 d .
H45 H 0.9746 0.6727 0.6045 0.064 Uiso 1 1 calc R
C46 C 0.948(2) 0.6622(10) 0.4788(18) 0.028(6) Uani 1 1 d .
H46 H 1.0158 0.6524 0.4898 0.034 Uiso 1 1 calc R
C47 C 0.790(2) 0.6776(10) 0.3840(17) 0.024(6) Uani 1 1 d .
C48 C 0.717(3) 0.6775(11) 0.301(2) 0.042(9) Uani 1 1 d .
C49 C 0.800(3) 0.5645(14) 0.133(2) 0.054(10) Uani 1 1 d .
H49 H 0.7350 0.5789 0.1154 0.065 Uiso 1 1 calc R
C50 C 0.816(3) 0.5205(12) 0.094(2) 0.048(10) Uani 1 1 d .
H50 H 0.7598 0.5037 0.0550 0.058 Uiso 1 1 calc R
C51 C 0.910(4) 0.5037(13) 0.114(2) 0.060(13) Uani 1 1 d .
H51 H 0.9172 0.4775 0.0815 0.072 Uiso 1 1 calc R
C52 C 0.999(5) 0.5213(14) 0.178(3) 0.084(19) Uani 1 1 d .
C53 C 1.091(5) 0.5031(12) 0.206(3) 0.080(18) Uani 1 1 d .
H53 H 1.1014 0.4733 0.1841 0.095 Uiso 1 1 calc R
C54 C 1.170(5) 0.5264(16) 0.264(4) 0.09(2) Uani 1 1 d .
H54 H 1.2355 0.5143 0.2733 0.112 Uiso 1 1 calc R
C55 C 1.167(4) 0.5667(16) 0.313(3) 0.059(11) Uani 1 1 d .
C56 C 1.236(3) 0.5965(16) 0.376(4) 0.076(15) Uani 1 1 d .
H56 H 1.3053 0.5878 0.3920 0.091 Uiso 1 1 calc R
C57 C 1.222(3) 0.6344(16) 0.417(3) 0.066(13) Uani 1 1 d .
H57 H 1.2750 0.6515 0.4597 0.079 Uiso 1 1 calc R
C58 C 1.117(3) 0.6458(17) 0.387(3) 0.073(15) Uani 1 1 d .
H58 H 1.1004 0.6716 0.4158 0.087 Uiso 1 1 calc R
C59 C 1.058(3) 0.5869(11) 0.286(2) 0.044(9) Uani 1 1 d .
C60 C 0.977(3) 0.5649(13) 0.227(3) 0.048(9) Uani 1 1 d .
C61 C 1.062(2) 0.2690(15) 1.069(2) 0.051(10) Uani 1 1 d .
H61 H 1.1135 0.2454 1.0914 0.061 Uiso 1 1 calc R
C62 C 1.052(3) 0.3051(17) 1.132(3) 0.077(16) Uani 1 1 d .
H62 H 1.1010 0.3061 1.1888 0.093 Uiso 1 1 calc R
C63 C 0.971(3) 0.3360(14) 1.1064(19) 0.050(8) Uani 1 1 d .
H63 H 0.9600 0.3548 1.1480 0.060 Uiso 1 1 calc R
C64 C 0.908(2) 0.341(2) 1.0236(19) 0.057(10) Uani 1 1 d .
C65 C 0.930(3) 0.3025(16) 0.966(2) 0.058(11) Uani 1 1 d .
C66 C 0.863(3) 0.3054(16) 0.872(3) 0.062(11) Uani 1 1 d .
C67 C 0.797(3) 0.348(2) 0.838(3) 0.082(16) Uani 1 1 d .
C68 C 0.780(5) 0.383(2) 0.896(3) 0.14(3) Uani 1 1 d .
H68 H 0.7376 0.4103 0.8744 0.171 Uiso 1 1 calc R
C69 C 0.827(3) 0.3761(18) 0.985(2) 0.064(12) Uani 1 1 d .
H69 H 0.8053 0.3948 1.0207 0.077 Uiso 1 1 calc R
C70 C 0.749(3) 0.364(4) 0.752(3) 0.21(6) Uani 1 1 d .
H70 H 0.7092 0.3919 0.7294 0.249 Uiso 1 1 calc R
C71 C 0.782(4) 0.320(2) 0.700(3) 0.11(2) Uani 1 1 d .
H71 H 0.7481 0.3222 0.6400 0.127 Uiso 1 1 calc R
C72 C 0.851(4) 0.281(3) 0.730(3) 0.13(3) Uani 1 1 d .
H72 H 0.8733 0.2609 0.6952 0.156 Uiso 1 1 calc R
C73 C 1.161(3) 0.1602(17) 1.013(3) 0.065(11) Uani 1 1 d .
H73 H 1.2031 0.1851 1.0070 0.078 Uiso 1 1 calc R
C74 C 1.215(3) 0.1285(12) 1.070(3) 0.073(14) Uani 1 1 d .
H74 H 1.2846 0.1309 1.1062 0.087 Uiso 1 1 calc R
C75 C 1.152(5) 0.0920(15) 1.069(3) 0.084(19) Uani 1 1 d .
H75 H 1.1815 0.0645 1.1022 0.101 Uiso 1 1 calc R
C76 C 1.046(3) 0.0913(11) 1.023(2) 0.048(9) Uani 1 1 d .
C77 C 0.987(9) 0.0504(18) 1.040(7) 0.26(7) Uani 1 1 d .
H77 H 1.0166 0.0268 1.0824 0.316 Uiso 1 1 calc R
C78 C 0.878(4) 0.0514(13) 0.983(4) 0.082(18) Uani 1 1 d .
H78 H 0.8343 0.0268 0.9860 0.099 Uiso 1 1 calc R
C79 C 0.835(5) 0.0935(18) 0.917(3) 0.089(19) Uani 1 1 d .
C80 C 0.896(4) 0.1309(15) 0.916(3) 0.069(14) Uani 1 1 d .
C81 C 1.005(3) 0.1298(15) 0.9712(18) 0.048(10) Uani 1 1 d .
C82 C 0.753(3) 0.1720(18) 0.802(3) 0.069(12) Uani 1 1 d .
H82 H 0.7265 0.1943 0.7567 0.083 Uiso 1 1 calc R
C83 C 0.692(5) 0.130(4) 0.827(9) 0.37(11) Uani 1 1 d .
H83 H 0.6269 0.1383 0.8242 0.447 Uiso 1 1 calc R
C84 C 0.718(9) 0.094(3) 0.847(9) 0.34(10) Uani 1 1 d .
H84 H 0.6770 0.0668 0.8266 0.403 Uiso 1 1 calc R
N1 N 1.148(2) 0.3640(11) 0.5660(17) 0.049(8) Uani 1 1 d .
N2 N 1.2403(17) 0.3775(9) 0.7348(16) 0.034(6) Uani 1 1 d .
N3 N 0.868(2) 0.0101(11) 0.3837(17) 0.045(7) Uani 1 1 d .
N4 N 0.731(2) 0.0110(10) 0.220(2) 0.047(8) Uani 1 1 d .
N5 N 1.033(2) 0.0428(13) 0.3170(18) 0.055(9) Uani 1 1 d .
N6 N 0.870(2) 0.0864(11) 0.1920(18) 0.047(8) Uani 1 1 d .
N7 N 0.7476(19) 0.6651(9) 0.2350(19) 0.040(7) Uani 1 1 d .
N8 N 0.883(2) 0.6625(9) 0.3985(17) 0.038(6) Uani 1 1 d .
N9 N 0.886(3) 0.5846(11) 0.198(2) 0.051(8) Uani 1 1 d .
N10 N 1.041(2) 0.6258(10) 0.3277(19) 0.045(7) Uani 1 1 d .
N11 N 1.0059(18) 0.2677(11) 0.9854(15) 0.041(7) Uani 1 1 d .
N12 N 0.884(2) 0.2755(16) 0.826(2) 0.085(14) Uani 1 1 d .
N13 N 1.059(2) 0.1672(9) 0.958(2) 0.049(7) Uani 1 1 d .
N14 N 0.858(2) 0.1682(17) 0.863(2) 0.081(13) Uani 1 1 d .
O1W O 0.101(3) 0.335(3) 0.886(4) 0.23(3) Uani 1 1 d .

loop_
_atom_site_aniso_label
_atom_site_aniso_U_11
_atom_site_aniso_U_22
_atom_site_aniso_U_33
_atom_site_aniso_U_23
_atom_site_aniso_U_13
_atom_site_aniso_U_12
W1 0.0215(5) 0.0199(5) 0.0302(6) -0.0003(5) 0.0129(4) -0.0005(4)
W2 0.0275(6) 0.0206(6) 0.0270(6) 0.0000(5) 0.0150(5) -0.0002(5)
W3 0.0259(6) 0.0239(6) 0.0267(5) 0.0059(5) 0.0127(4) 0.0026(5)
W4 0.0197(6) 0.0414(7) 0.0326(6) 0.0017(6) 0.0114(5) 0.0074(5)
W5 0.0341(6) 0.0248(6) 0.0234(5) -0.0031(5) 0.0117(5) -0.0004(5)
W6 0.0213(5) 0.0296(6) 0.0241(5) -0.0069(5) 0.0074(4) 0.0034(5)
W7 0.0236(6) 0.0395(7) 0.0390(7) 0.0073(6) 0.0148(5) -0.0043(5)
W8 0.0203(5) 0.0336(6) 0.0273(6) 0.0039(5) 0.0064(4) 0.0024(5)
W9 0.0269(6) 0.0635(9) 0.0247(6) -0.0035(6) 0.0121(5) 0.0125(6)
W10 0.0245(6) 0.0298(6) 0.0242(5) 0.0028(5) 0.0108(4) 0.0032(5)
W11 0.0276(6) 0.0599(9) 0.0303(6) 0.0114(6) 0.0166(5) 0.0039(6)
W12 0.0297(6) 0.0196(6) 0.0511(8) -0.0095(6) 0.0133(6) 0.0003(5)
W13 0.0266(6) 0.0323(7) 0.0296(6) -0.0001(5) 0.0051(5) -0.0075(5)
W14 0.0362(7) 0.0184(5) 0.0430(7) 0.0049(5) 0.0182(6) -0.0010(5)
W15 0.0374(7) 0.0355(7) 0.0591(9) 0.0168(7) 0.0231(6) -0.0058(6)
W16 0.0342(6) 0.0222(6) 0.0491(8) 0.0015(6) 0.0146(6) 0.0076(5)
W17 0.0311(7) 0.0405(8) 0.0486(8) -0.0162(7) 0.0156(6) 0.0097(6)
W18 0.0456(8) 0.0217(6) 0.0433(8) -0.0029(6) 0.0099(6) -0.0085(6)
P1 0.012(3) 0.011(3) 0.011(3) -0.007(2) -0.001(2) 0.002(2)
P2 0.018(3) 0.023(3) 0.014(3) 0.001(3) 0.002(2) -0.004(3)
Cu1 0.0311(19) 0.061(3) 0.034(2) -0.0068(19) 0.0122(16) 0.0088(19)
Cu2 0.044(3) 0.066(3) 0.070(3) 0.030(3) 0.019(2) -0.015(2)
Cu3 0.039(2) 0.062(3) 0.050(3) -0.026(2) 0.0141(19) 0.006(2)
Cu4 0.050(3) 0.053(3) 0.049(3) -0.007(2) 0.019(2) 0.005(2)
O1 0.044(12) 0.004(8) 0.066(15) -0.007(9) 0.036(11) 0.001(8)
O2 0.038(11) 0.003(8) 0.039(11) -0.003(8) 0.003(9) 0.005(8)
O3 0.038(11) 0.025(10) 0.044(12) -0.002(9) 0.029(10) -0.007(9)
O4 0.033(9) 0.020(8) 0.030(10) -0.004(8) 0.020(8) -0.009(9)
O5 0.012(8) 0.025(10) 0.030(10) 0.004(8) -0.001(7) 0.000(7)
O6 0.036(11) 0.034(11) 0.024(10) 0.018(9) 0.013(8) -0.002(9)
O7 0.030(10) 0.043(12) 0.040(11) -0.021(10) 0.033(9) -0.019(9)
O8 0.046(15) 0.11(2) 0.14(3) -0.10(2) 0.028(17) 0.034(15)
O9 0.052(14) 0.015(9) 0.038(12) -0.007(8) 0.031(10) -0.003(9)
O10 0.058(13) 0.010(8) 0.017(9) 0.004(7) 0.021(9) -0.004(9)
O11 0.055(14) 0.022(11) 0.047(13) 0.008(10) -0.001(11) -0.006(10)
O12 0.039(10) 0.039(12) 0.048(12) 0.007(11) 0.028(10) 0.027(11)
O13 0.016(9) 0.040(11) 0.043(11) 0.019(10) 0.020(8) -0.009(8)
O14 0.041(13) 0.027(11) 0.043(13) 0.010(9) 0.028(10) 0.017(9)
O15 0.017(8) 0.028(11) 0.067(14) -0.007(10) 0.016(9) -0.018(9)
O16 0.011(9) 0.044(13) 0.060(14) 0.024(11) 0.011(9) 0.001(9)
O17 0.029(11) 0.021(10) 0.043(13) 0.000(9) 0.011(9) 0.002(8)
O18 0.073(16) 0.043(13) 0.007(9) -0.017(9) 0.004(9) 0.011(12)
O19 0.069(14) 0.006(8) 0.018(9) -0.016(7) 0.024(9) -0.004(9)
O20 0.024(10) 0.048(13) 0.036(11) 0.007(10) 0.008(8) -0.025(10)
O21 0.025(10) 0.012(9) 0.040(11) 0.011(8) 0.018(8) -0.006(7)
O22 0.047(12) 0.023(10) 0.041(12) -0.008(9) 0.035(10) -0.007(9)
O23 0.008(8) 0.033(10) 0.031(10) -0.017(8) 0.006(7) 0.004(7)
O24 0.018(8) 0.062(15) 0.031(11) -0.012(11) 0.004(8) -0.007(11)
O25 0.031(12) 0.068(16) 0.024(11) -0.026(10) 0.018(9) -0.010(10)
O26 0.020(9) 0.014(9) 0.044(12) -0.006(8) 0.011(8) -0.007(7)
O27 0.049(14) 0.060(15) 0.024(11) 0.018(11) 0.014(10) 0.025(12)
O28 0.08(2) 0.08(2) 0.057(17) 0.067(16) 0.036(15) 0.041(16)
O29 0.021(8) 0.040(11) 0.053(13) -0.003(12) 0.013(9) -0.015(11)
O30 0.059(15) 0.038(13) 0.029(12) 0.033(10) -0.002(10) 0.002(11)
O31 0.033(11) 0.15(3) 0.025(11) -0.019(14) -0.007(9) 0.078(16)
O32 0.014(9) 0.063(15) 0.029(10) 0.010(10) 0.006(8) 0.016(10)
O33 0.048(14) 0.076(18) 0.036(12) -0.001(13) 0.024(10) 0.010(13)
O34 0.020(10) 0.065(16) 0.061(15) -0.013(12) 0.028(10) -0.012(10)
O35 0.013(9) 0.045(12) 0.019(9) -0.025(9) 0.001(7) 0.006(8)
O36 0.024(11) 0.050(14) 0.028(11) 0.009(10) 0.012(9) -0.014(9)
O37 0.030(10) 0.014(9) 0.032(10) -0.008(8) 0.006(8) -0.007(8)
O38 0.040(13) 0.024(11) 0.060(16) 0.005(11) 0.008(11) -0.006(9)
O39 0.044(13) 0.004(8) 0.045(13) -0.008(8) 0.029(10) -0.002(8)
O40 0.024(11) 0.019(11) 0.069(17) 0.003(11) -0.021(10) 0.012(9)
O41 0.045(12) 0.036(12) 0.037(12) 0.004(9) 0.031(10) 0.009(10)
O42 0.032(11) 0.040(12) 0.015(10) 0.001(8) 0.002(8) 0.015(9)
O43 0.034(12) 0.063(16) 0.065(15) -0.004(13) 0.040(11) 0.013(11)
O44 0.020(11) 0.09(2) 0.064(15) -0.008(15) 0.029(10) 0.026(12)
O45 0.012(10) 0.12(2) 0.048(15) -0.071(16) 0.003(9) -0.025(12)
O46 0.057(15) 0.029(12) 0.050(14) -0.028(11) 0.010(11) -0.008(11)
O47 0.043(14) 0.042(14) 0.073(17) 0.019(12) 0.027(12) -0.023(11)
O48 0.030(10) 0.060(15) 0.017(9) -0.012(10) 0.008(8) -0.002(10)
O49 0.036(13) 0.063(17) 0.067(17) -0.008(14) 0.032(12) -0.007(12)
O50 0.067(15) 0.032(12) 0.027(11) -0.004(9) 0.023(10) 0.006(11)
O51 0.081(17) 0.002(8) 0.030(12) -0.008(7) 0.017(11) 0.004(9)
O52 0.035(13) 0.037(14) 0.09(2) 0.034(13) -0.001(12) -0.007(10)
O53 0.044(14) 0.059(16) 0.055(16) -0.026(13) 0.010(12) 0.009(12)
O54 0.052(13) 0.019(9) 0.013(9) -0.013(7) 0.005(8) -0.017(9)
O55 0.026(11) 0.064(16) 0.050(14) -0.020(12) 0.018(10) 0.003(10)
O56 0.042(12) 0.027(11) 0.031(12) 0.010(9) 0.012(9) -0.008(9)
O57 0.070(18) 0.038(14) 0.08(2) 0.022(14) 0.030(15) -0.017(13)
O58 0.056(14) 0.033(12) 0.040(13) -0.013(10) 0.015(11) 0.005(11)
O59 0.034(12) 0.013(10) 0.080(18) -0.030(11) 0.010(11) -0.002(8)
O60 0.028(10) 0.023(9) 0.029(10) 0.002(8) 0.021(8) -0.011(8)
O61 0.078(17) 0.032(12) 0.053(14) -0.010(11) 0.047(13) -0.023(12)
O62 0.031(11) 0.032(11) 0.053(13) 0.009(10) 0.032(10) -0.005(9)
O63 0.08(2) 0.10(3) 0.09(2) -0.03(2) 0.014(18) 0.003(18)
Cl1 0.071(6) 0.057(6) 0.057(6) -0.013(5) 0.031(5) 0.006(5)
Cl2 0.066(6) 0.071(7) 0.058(6) -0.007(5) 0.030(5) 0.014(5)
C1 0.028(16) 0.12(4) 0.04(2) 0.01(2) 0.008(14) 0.038(19)
C2 0.08(3) 0.20(6) 0.04(2) 0.02(3) 0.06(2) 0.03(4)
C3 0.11(4) 0.11(4) 0.11(4) -0.06(4) 0.06(3) 0.03(3)
C4 0.10(3) 0.11(4) 0.07(3) 0.01(3) 0.08(2) 0.03(3)
C5 0.041(17) 0.05(2) 0.06(2) 0.000(16) 0.037(17) 0.037(15)
C6 0.07(3) 0.05(2) 0.07(3) 0.00(2) 0.03(2) 0.02(2)
C7 0.07(3) 0.20(7) 0.12(5) 0.06(4) 0.07(3) 0.11(4)
C8 0.04(2) 0.14(5) 0.08(3) 0.03(3) 0.02(2) 0.06(3)
C9 0.040(19) 0.09(4) 0.05(3) 0.02(2) -0.010(17) 0.00(2)
C10 0.04(2) 0.20(7) 0.04(2) -0.05(3) 0.003(17) 0.01(3)
C11 0.028(18) 0.08(3) 0.09(3) 0.02(3) 0.004(19) -0.021(19)
C12 0.051(19) 0.11(3) 0.007(13) -0.050(18) 0.009(13) 0.00(2)
C13 0.04(2) 0.04(2) 0.06(2) 0.018(18) 0.012(17) -0.004(16)
C14 0.09(3) 0.04(2) 0.07(3) 0.007(19) 0.06(3) 0.01(2)
C15 0.13(5) 0.09(3) 0.05(3) 0.04(2) 0.06(3) 0.06(3)
C16 0.10(4) 0.07(3) 0.11(4) -0.04(3) 0.09(3) -0.05(3)
C17 0.06(3) 0.28(9) 0.11(5) -0.10(5) 0.06(3) -0.06(4)
C18 0.16(6) 0.18(7) 0.07(4) -0.08(4) 0.06(4) 0.01(5)
C19 0.022(17) 0.18(5) 0.07(3) -0.10(3) 0.034(18) -0.04(2)
C20 0.011(16) 0.22(6) 0.06(3) -0.01(3) 0.029(16) -0.05(2)
C21 0.11(4) 0.07(3) 0.03(2) 0.00(2) -0.01(2) -0.02(3)
C22 0.10(4) 0.06(3) 0.06(3) -0.04(2) -0.01(3) -0.02(3)
C23 0.05(2) 0.034(18) 0.06(2) -0.028(17) 0.016(18) -0.031(16)
C24 0.038(18) 0.025(16) 0.08(3) -0.007(16) 0.023(18) -0.014(14)
C25 0.014(15) 0.12(4) 0.07(3) 0.07(3) -0.015(16) -0.01(2)
C26 0.04(2) 0.10(3) 0.030(18) 0.03(2) 0.013(15) 0.01(2)
C27 0.12(4) 0.08(3) 0.03(2) 0.04(2) 0.02(2) 0.06(3)
C28 0.08(3) 0.039(19) 0.05(2) 0.007(16) 0.05(2) -0.008(18)
C29 0.10(4) 0.06(3) 0.10(4) 0.04(3) -0.02(3) -0.01(3)
C30 0.12(4) 0.02(2) 0.16(5) 0.01(3) 0.07(4) -0.04(2)
C31 0.018(12) 0.039(16) 0.028(14) 0.014(13) 0.011(11) 0.009(12)
C32 0.06(2) 0.039(18) 0.07(2) -0.013(17) 0.06(2) -0.002(16)
C33 0.07(3) 0.05(2) 0.04(2) 0.002(17) 0.028(18) 0.04(2)
C34 0.04(2) 0.07(3) 0.04(2) -0.024(19) 0.018(16) 0.002(19)
C35 0.05(2) 0.027(15) 0.025(15) 0.009(12) 0.029(14) 0.010(14)
C36 0.06(2) 0.07(2) 0.035(18) 0.006(17) 0.021(16) -0.044(19)
C37 0.002(12) 0.08(3) 0.09(3) -0.01(2) 0.008(15) 0.027(15)
C38 0.06(3) 0.16(5) 0.03(2) 0.01(3) -0.002(19) 0.08(3)
C39 0.04(2) 0.14(5) 0.05(3) 0.00(3) 0.03(2) 0.01(2)
C40 0.08(3) 0.12(4) 0.05(3) -0.03(3) 0.05(2) -0.01(3)
C41 0.02(2) 0.23(7) 0.14(5) -0.01(5) 0.06(3) 0.05(3)
C42 0.07(4) 0.32(11) 0.08(4) -0.06(5) 0.02(3) 0.08(5)
C43 0.04(2) 0.08(3) 0.04(2) -0.02(2) 0.016(17) 0.01(2)
C44 0.10(4) 0.10(4) 0.07(3) 0.02(3) 0.07(3) 0.05(3)
C45 0.038(19) 0.07(3) 0.034(19) 0.012(18) -0.003(15) -0.024(19)
C46 0.020(13) 0.028(15) 0.040(17) -0.008(13) 0.016(12) 0.009(12)
C47 0.030(15) 0.029(14) 0.019(13) 0.004(11) 0.014(11) 0.007(12)
C48 0.06(2) 0.029(16) 0.06(2) 0.035(15) 0.044(19) 0.034(15)
C49 0.07(3) 0.05(2) 0.05(2) -0.024(19) 0.04(2) -0.02(2)
C50 0.06(2) 0.038(18) 0.06(2) -0.046(17) 0.044(19) -0.033(17)
C51 0.13(4) 0.037(19) 0.05(2) -0.033(17) 0.07(2) -0.04(2)
C52 0.19(5) 0.022(17) 0.12(4) 0.01(2) 0.14(4) 0.01(3)
C53 0.17(5) 0.006(14) 0.14(4) -0.02(2) 0.14(4) -0.01(2)
C54 0.15(5) 0.03(2) 0.16(5) 0.04(3) 0.12(5) 0.03(3)
C55 0.08(3) 0.06(3) 0.07(3) 0.00(2) 0.06(2) 0.00(2)
C56 0.013(16) 0.08(3) 0.15(5) 0.01(3) 0.04(2) 0.026(18)
C57 0.033(19) 0.06(3) 0.09(3) -0.01(2) 0.011(19) 0.029(19)
C58 0.024(17) 0.09(3) 0.10(3) 0.06(3) 0.027(19) 0.002(19)
C59 0.06(2) 0.025(16) 0.05(2) -0.023(15) 0.032(19) -0.015(15)
C60 0.07(3) 0.034(18) 0.06(2) 0.008(17) 0.05(2) -0.001(18)
C61 0.037(17) 0.08(3) 0.037(18) 0.03(2) 0.019(14) -0.018(18)
C62 0.06(3) 0.07(3) 0.07(3) 0.05(3) -0.01(2) -0.02(2)
C63 0.10(3) 0.036(17) 0.026(17) -0.001(15) 0.037(18) 0.00(2)
C64 0.026(14) 0.12(3) 0.027(17) 0.00(2) 0.017(13) 0.01(2)
C65 0.05(2) 0.09(3) 0.034(19) -0.03(2) 0.026(17) 0.00(2)
C66 0.04(2) 0.08(3) 0.05(2) 0.01(2) 0.003(17) 0.03(2)
C67 0.06(2) 0.11(4) 0.08(3) -0.05(3) 0.03(2) 0.03(3)
C68 0.19(6) 0.18(6) 0.04(3) -0.05(3) 0.02(3) 0.11(5)
C69 0.05(2) 0.12(4) 0.024(17) 0.03(2) 0.019(16) 0.01(2)
C70 0.04(2) 0.56(19) 0.01(2) 0.01(5) 0.006(17) 0.07(5)
C71 0.10(4) 0.12(5) 0.05(3) 0.06(3) -0.03(3) -0.02(3)
C72 0.09(4) 0.22(8) 0.07(3) 0.09(5) 0.02(3) 0.01(4)
C73 0.05(2) 0.07(3) 0.08(3) -0.01(3) 0.05(2) -0.03(2)
C74 0.07(3) 0.022(18) 0.11(4) 0.04(2) 0.01(2) 0.024(18)
C75 0.16(5) 0.04(2) 0.11(4) 0.03(2) 0.11(4) 0.05(3)
C76 0.08(3) 0.024(16) 0.05(2) -0.001(15) 0.03(2) -0.015(18)
C77 0.51(15) 0.05(3) 0.52(15) -0.11(6) 0.52(15) -0.12(6)
C78 0.11(4) 0.029(19) 0.19(5) -0.02(3) 0.14(4) -0.02(2)
C79 0.15(5) 0.08(3) 0.08(3) -0.06(3) 0.10(4) -0.05(3)
C80 0.13(4) 0.04(2) 0.06(3) -0.03(2) 0.08(3) -0.04(3)
C81 0.05(2) 0.09(3) 0.016(14) -0.020(17) 0.031(14) -0.03(2)
C82 0.06(3) 0.09(3) 0.05(2) -0.02(2) 0.01(2) 0.01(2)
C83 0.10(4) 0.36(12) 0.7(2) -0.51(16) 0.24(9) -0.18(6)
C84 0.35(13) 0.22(9) 0.6(2) -0.39(13) 0.40(15) -0.24(9)
N1 0.046(16) 0.07(2) 0.028(15) -0.008(14) 0.013(12) 0.025(14)
N2 0.034(13) 0.035(14) 0.034(14) -0.020(11) 0.013(11) 0.014(11)
N3 0.030(14) 0.054(18) 0.039(16) 0.022(14) 0.001(11) -0.002(13)
N4 0.037(15) 0.034(15) 0.07(2) 0.026(15) 0.025(14) -0.007(12)
N5 0.031(15) 0.09(3) 0.034(15) 0.017(16) 0.008(12) -0.034(16)
N6 0.024(13) 0.07(2) 0.038(15) 0.028(15) -0.001(11) -0.023(13)
N7 0.025(13) 0.027(14) 0.070(19) 0.008(13) 0.020(13) -0.004(11)
N8 0.038(14) 0.027(13) 0.041(15) -0.028(12) 0.007(12) -0.004(12)
N9 0.07(2) 0.047(18) 0.049(19) -0.009(15) 0.033(16) 0.008(16)
N10 0.024(14) 0.040(16) 0.059(19) -0.018(14) 0.005(12) -0.003(12)
N11 0.024(12) 0.059(18) 0.026(13) 0.010(13) -0.005(10) -0.012(12)
N12 0.034(16) 0.14(4) 0.05(2) -0.03(2) -0.010(14) 0.06(2)
N13 0.049(17) 0.024(14) 0.07(2) -0.001(14) 0.021(15) -0.022(13)
N14 0.044(19) 0.12(4) 0.07(3) -0.04(3) 0.015(17) 0.01(2)
O1W 0.14(4) 0.31(7) 0.20(5) 0.18(5) 0.04(4) -0.06(5)

loop_
_atom_type_symbol
_atom_type_description
_atom_type_scat_dispersion_real
_atom_type_scat_dispersion_imag
_atom_type_scat_source
C C 0.0033 0.0016 'International Tables Vol C Tables 4.2.6.8 and 6.1.1.4'
H H 0.0000 0.0000 'International Tables Vol C Tables 4.2.6.8 and 6.1.1.4'
N N 0.0061 0.0033 'International Tables Vol C Tables 4.2.6.8 and 6.1.1.4'
O O 0.0106 0.0060 'International Tables Vol C Tables 4.2.6.8 and 6.1.1.4'
Cl Cl 0.1484 0.1585 'International Tables Vol C Tables 4.2.6.8 and 6.1.1.4'
Cu Cu 0.3201 1.2651 'International Tables Vol C Tables 4.2.6.8 and 6.1.1.4'
W W -0.8490 6.8722 'International Tables Vol C Tables 4.2.6.8 and 6.1.1.4'
P P 0.1023 0.0942 'International Tables Vol C Tables 4.2.6.8 and 6.1.1.4'

loop_
_geom_angle_atom_site_label_1
_geom_angle_atom_site_label_2
_geom_angle_atom_site_label_3
_geom_angle
_geom_angle_site_symmetry_3
O62 W1 O26 101.8(9) .
O62 W1 O5 101.5(9) .
O26 W1 O5 156.2(8) .
O62 W1 O4 99.5(8) .
O26 W1 O4 90.0(7) .
O5 W1 O4 90.6(8) .
O62 W1 O14 95.2(10) .
O26 W1 O14 85.9(8) .
O5 W1 O14 87.5(8) .
O4 W1 O14 165.3(8) .
O62 W1 O54 173.8(8) .
O26 W1 O54 83.2(7) .
O5 W1 O54 73.3(7) .
O4 W1 O54 84.1(6) .
O14 W1 O54 81.3(8) .
O10 W2 O2 99.1(8) .
O10 W2 O4 95.6(7) .
O2 W2 O4 88.1(7) .
O10 W2 O3 102.0(8) .
O2 W2 O3 158.8(8) .
O4 W2 O3 87.9(8) .
O10 W2 O9 101.3(9) .
O2 W2 O9 86.3(8) .
O4 W2 O9 162.8(8) .
O3 W2 O9 91.5(8) .
O10 W2 O23 174.6(7) .
O2 W2 O23 86.1(8) .
O4 W2 O23 83.2(7) .
O3 W2 O23 72.7(7) .
O9 W2 O23 80.2(8) .
O41 W3 O12 99.0(9) .
O41 W3 O37 103.0(9) .
O12 W3 O37 91.6(8) .
O41 W3 O5 98.4(9) .
O12 W3 O5 91.0(8) .
O37 W3 O5 157.8(8) .
O41 W3 O17 93.4(9) .
O12 W3 O17 167.6(9) .
O37 W3 O17 84.4(8) .
O5 W3 O17 88.4(8) .
O41 W3 O54 170.7(9) .
O12 W3 O54 86.2(8) .
O37 W3 O54 84.5(7) .
O5 W3 O54 73.7(8) .
O17 W3 O54 81.7(8) .
O44 W4 O29 98.9(11) .
O44 W4 O32 98.1(10) .
O29 W4 O32 91.9(10) .
O44 W4 O22 102.4(10) .
O29 W4 O22 90.0(8) .
O32 W4 O22 158.8(8) .
O44 W4 O25 96.6(12) .
O29 W4 O25 164.5(8) .
O32 W4 O25 86.2(9) .
O22 W4 O25 86.3(9) .
O44 W4 O7 170.4(10) .
O29 W4 O7 85.0(7) .
O32 W4 O7 72.9(8) .
O22 W4 O7 86.3(7) .
O25 W4 O7 79.7(8) .
O46 W5 O60 102.3(9) .
O46 W5 O3 101.1(10) .
O60 W5 O3 156.5(8) .
O46 W5 O51 100.1(10) .
O60 W5 O51 84.3(9) .
O3 W5 O51 92.8(9) .
O46 W5 O12 95.8(9) .
O60 W5 O12 87.2(7) .
O3 W5 O12 89.2(8) .
O51 W5 O12 163.3(8) .
O46 W5 O23 174.4(9) .
O60 W5 O23 83.3(7) .
O3 W5 O23 73.3(7) .
O51 W5 O23 80.8(8) .
O12 W5 O23 83.9(7) .
O18 W6 O24 96.1(9) .
O18 W6 O26 101.6(9) .
O24 W6 O26 91.2(8) .
O18 W6 O48 100.1(9) .
O24 W6 O48 90.4(9) .
O26 W6 O48 157.9(8) .
O18 W6 O35 98.5(9) .
O24 W6 O35 165.3(7) .
O26 W6 O35 84.3(7) .
O48 W6 O35 88.6(9) .
O18 W6 O19 173.6(8) .
O24 W6 O19 84.7(7) .
O26 W6 O19 84.7(7) .
O48 W6 O19 73.5(7) .
O35 W6 O19 81.0(6) .
O49 W7 O20 101.0(10) .
O49 W7 O47 99.5(11) .
O20 W7 O47 91.2(11) .
O49 W7 O16 100.1(10) .
O20 W7 O16 159.0(8) .
O47 W7 O16 85.6(10) .
O49 W7 O29 97.6(10) .
O20 W7 O29 90.1(9) .
O47 W7 O29 162.3(8) .
O16 W7 O29 86.8(9) .
O49 W7 O21 173.5(10) .
O20 W7 O21 72.7(7) .
O47 W7 O21 82.2(8) .
O16 W7 O21 86.2(8) .
O29 W7 O21 81.3(6) .
O34 W8 O15 98.8(10) .
O34 W8 O37 105.4(9) .
O15 W8 O37 87.8(7) .
O34 W8 O42 98.7(10) .
O15 W8 O42 162.4(8) .
O37 W8 O42 86.1(8) .
O34 W8 O32 98.3(9) .
O15 W8 O32 88.8(9) .
O37 W8 O32 156.3(7) .
O42 W8 O32 90.2(9) .
O34 W8 O7 170.4(8) .
O15 W8 O7 82.6(8) .
O37 W8 O7 84.1(7) .
O42 W8 O7 80.3(7) .
O32 W8 O7 72.2(7) .
O33 W9 O22 100.9(10) .
O33 W9 O31 100.1(11) .
O22 W9 O31 89.0(8) .
O33 W9 O48 99.9(10) .
O22 W9 O48 158.8(7) .
O31 W9 O48 91.3(9) .
O33 W9 O45 95.8(11) .
O22 W9 O45 84.4(8) .
O31 W9 O45 163.7(9) .
O48 W9 O45 89.5(9) .
O33 W9 O19 171.0(10) .
O22 W9 O19 86.9(7) .
O31 W9 O19 84.5(8) .
O48 W9 O19 72.0(7) .
O45 W9 O19 80.3(8) .
O6 W10 O50 96.9(9) .
O6 W10 O24 93.6(9) .
O50 W10 O24 87.3(8) .
O6 W10 O27 102.0(9) .
O50 W10 O27 91.0(9) .
O24 W10 O27 164.4(8) .
O6 W10 O2 102.6(8) .
O50 W10 O2 160.2(9) .
O24 W10 O2 88.2(8) .
O27 W10 O2 88.2(8) .
O6 W10 O13 170.6(8) .
O50 W10 O13 74.7(8) .
O24 W10 O13 82.0(7) .
O27 W10 O13 82.6(8) .
O2 W10 O13 85.6(7) .
O43 W11 O28 97.2(11) .
O43 W11 O16 101.2(10) .
O28 W11 O16 84.6(11) .
O43 W11 O31 97.5(11) .
O28 W11 O31 164.2(9) .
O16 W11 O31 86.9(9) .
O43 W11 O50 99.5(9) .
O28 W11 O50 93.5(10) .
O16 W11 O50 159.3(9) .
O31 W11 O50 89.8(8) .
O43 W11 O13 171.2(9) .
O28 W11 O13 83.6(9) .
O16 W11 O13 87.6(8) .
O31 W11 O13 82.8(9) .
O50 W11 O13 71.7(7) .
O59 W12 O8 106.0(14) .
O59 W12 O35 100.2(10) .
O8 W12 O35 153.6(13) .
O59 W12 O53 97.7(11) .
O8 W12 O53 81.8(11) .
O35 W12 O53 91.5(10) .
O59 W12 O14 102.3(10) .
O8 W12 O14 89.9(9) .
O35 W12 O14 87.9(8) .
O53 W12 O14 159.8(10) .
O59 W12 O39 170.7(8) .
O8 W12 O39 68.4(12) .
O35 W12 O39 85.1(7) .
O53 W12 O39 74.5(9) .
O14 W12 O39 85.4(8) .
O11 W13 O60 102.3(10) .
O11 W13 O56 97.3(9) .
O60 W13 O56 84.5(8) .
O11 W13 O20 100.7(10) .
O60 W13 O20 156.6(8) .
O56 W13 O20 89.0(9) .
O11 W13 O15 98.0(9) .
O60 W13 O15 90.6(7) .
O56 W13 O15 164.6(8) .
O20 W13 O15 89.8(9) .
O11 W13 O21 173.6(10) .
O60 W13 O21 84.1(7) .
O56 W13 O21 83.4(7) .
O20 W13 O21 72.9(7) .
O15 W13 O21 81.6(7) .
O38 W14 O1 101.7(10) .
O38 W14 O27 100.8(10) .
O1 W14 O27 157.5(8) .
O38 W14 O9 102.6(10) .
O1 W14 O9 91.0(9) .
O27 W14 O9 84.0(9) .
O38 W14 O30 103.8(10) .
O1 W14 O30 89.8(9) .
O27 W14 O30 85.0(10) .
O9 W14 O30 152.9(9) .
O38 W14 O36 174.0(9) .
O1 W14 O36 74.3(7) .
O27 W14 O36 83.3(8) .
O9 W14 O36 82.1(8) .
O30 W14 O36 72.0(8) .
O57 W15 O52 100.7(12) .
O57 W15 O30 104.5(12) .
O52 W15 O30 92.0(11) .
O57 W15 O47 102.6(12) .
O52 W15 O47 86.8(11) .
O30 W15 O47 152.6(9) .
O57 W15 O28 102.0(13) .
O52 W15 O28 156.4(9) .
O30 W15 O28 88.8(11) .
O47 W15 O28 81.7(11) .
O57 W15 O36 173.2(12) .
O52 W15 O36 74.0(8) .
O30 W15 O36 71.9(8) .
O47 W15 O36 81.5(8) .
O28 W15 O36 83.9(9) .
O58 W16 O8 108.1(15) .
O58 W16 O17 103.0(9) .
O8 W16 O17 92.5(8) .
O58 W16 O42 101.0(9) .
O8 W16 O42 150.4(14) .
O17 W16 O42 86.0(8) .
O58 W16 O40 98.7(9) .
O8 W16 O40 83.5(10) .
O17 W16 O40 158.0(9) .
O42 W16 O40 87.0(8) .
O58 W16 O39 171.0(8) .
O8 W16 O39 67.3(14) .
O17 W16 O39 85.2(7) .
O42 W16 O39 83.1(7) .
O40 W16 O39 73.3(7) .
O55 W17 O45 99.6(11) .
O55 W17 O25 100.1(10) .
O45 W17 O25 89.6(10) .
O55 W17 O40 100.6(11) .
O45 W17 O40 159.8(10) .
O25 W17 O40 88.1(10) .
O55 W17 O53 101.5(10) .
O45 W17 O53 89.7(11) .
O25 W17 O53 158.2(9) .
O40 W17 O53 85.1(10) .
O55 W17 O39 172.7(9) .
O45 W17 O39 85.0(8) .
O25 W17 O39 85.6(8) .
O40 W17 O39 74.9(9) .
O53 W17 O39 72.6(8) .
O61 W18 O51 101.4(9) .
O61 W18 O56 100.4(11) .
O51 W18 O56 83.7(9) .
O61 W18 O52 104.0(10) .
O51 W18 O52 154.6(10) .
O56 W18 O52 89.9(9) .
O61 W18 O1 103.2(10) .
O51 W18 O1 88.3(9) .
O56 W18 O1 156.1(8) .
O52 W18 O1 87.8(9) .
O61 W18 O36 174.2(10) .
O51 W18 O36 82.1(7) .
O56 W18 O36 84.5(8) .
O52 W18 O36 72.8(9) .
O1 W18 O36 72.1(8) .
O54 P1 O19 113.4(11) .
O54 P1 O7 113.7(10) .
O19 P1 O7 112.5(11) .
O54 P1 O39 107.4(10) .
O19 P1 O39 105.2(10) .
O7 P1 O39 103.6(11) .
O23 P2 O21 110.8(10) .
O23 P2 O13 112.0(9) .
O21 P2 O13 113.5(11) .
O23 P2 O36 106.1(11) .
O21 P2 O36 108.3(10) .
O13 P2 O36 105.7(11) .
O18 Cu1 N2 169.7(11) .
O18 Cu1 N1 92.8(9) .
N2 Cu1 N1 80.9(9) .
O18 Cu1 O63 95.4(11) .
N2 Cu1 O63 93.8(11) .
N1 Cu1 O63 100.2(13) .
O18 Cu1 Cl1 91.5(6) .
N2 Cu1 Cl1 91.8(7) .
N1 Cu1 Cl1 159.8(10) .
O63 Cu1 Cl1 99.0(9) .
N4 Cu2 N5 176.5(15) .
N4 Cu2 N6 96.7(10) .
N5 Cu2 N6 84.0(11) .
N4 Cu2 N3 82.7(11) .
N5 Cu2 N3 98.9(10) .
N6 Cu2 N3 141.9(14) .
N4 Cu2 Cl1 92.3(9) 2_746
N5 Cu2 Cl1 84.5(11) 2_746
N6 Cu2 Cl1 125.6(11) 2_746
N3 Cu2 Cl1 92.4(9) 2_746
N7 Cu3 N10 175.7(12) .
N7 Cu3 N8 81.4(11) .
N10 Cu3 N8 98.4(11) .
N7 Cu3 N9 101.5(13) .
N10 Cu3 N9 81.2(12) .
N8 Cu3 N9 144.6(12) .
N7 Cu3 Cl2 87.0(8) 2_756
N10 Cu3 Cl2 89.1(10) 2_756
N8 Cu3 Cl2 111.7(8) 2_756
N9 Cu3 Cl2 103.6(9) 2_756
N13 Cu4 N12 168.9(15) .
N13 Cu4 N11 95.9(12) .
N12 Cu4 N11 79.8(12) .
N13 Cu4 N14 79.1(14) .
N12 Cu4 N14 93.6(17) .
N11 Cu4 N14 116.2(12) .
N13 Cu4 Cl2 92.6(10) .
N12 Cu4 Cl2 98.1(11) .
N11 Cu4 Cl2 128.4(8) .
N14 Cu4 Cl2 115.5(10) .
W14 O1 W18 123.5(9) .
W2 O2 W10 147.2(11) .
W2 O3 W5 124.0(10) .
W2 O4 W1 161.0(10) .
W1 O5 W3 122.3(10) .
P1 O7 W4 130.9(10) .
P1 O7 W8 128.8(10) .
W4 O7 W8 91.0(7) .
W12 O8 W16 134(2) .
W14 O9 W2 155.5(11) .
W3 O12 W5 161.4(10) .
P2 O13 W10 129.8(11) .
P2 O13 W11 125.7(9) .
W10 O13 W11 91.5(6) .
W12 O14 W1 148.1(12) .
W8 O15 W13 162.2(10) .
W11 O16 W7 148.3(14) .
W16 O17 W3 151.2(12) .
W6 O18 Cu1 159.3(14) .
P1 O19 W6 129.0(11) .
P1 O19 W9 129.6(12) .
W6 O19 W9 91.5(6) .
W7 O20 W13 124.0(9) .
P2 O21 W13 127.8(11) .
P2 O21 W7 125.8(10) .
W13 O21 W7 90.3(6) .
W9 O22 W4 151.9(11) .
P2 O23 W5 129.6(10) .
P2 O23 W2 127.7(11) .
W5 O23 W2 90.0(6) .
W6 O24 W10 160.4(11) .
W17 O25 W4 146.5(13) .
W6 O26 W1 154.6(11) .
W14 O27 W10 150.0(12) .
W11 O28 W15 154.3(12) .
W4 O29 W7 164.6(11) .
W15 O30 W14 126.7(10) .
W11 O31 W9 164.6(11) .
W4 O32 W8 123.5(9) .
W12 O35 W6 149.6(9) .
P2 O36 W14 126.3(10) .
P2 O36 W18 125.2(11) .
W14 O36 W18 90.0(8) .
P2 O36 W15 126.1(11) .
W14 O36 W15 88.8(7) .
W18 O36 W15 88.6(7) .
W3 O37 W8 153.0(10) .
P1 O39 W17 125.4(10) .
P1 O39 W16 124.4(10) .
W17 O39 W16 91.4(6) .
P1 O39 W12 123.6(10) .
W17 O39 W12 91.8(6) .
W16 O39 W12 90.2(6) .
W17 O40 W16 120.4(10) .
W8 O42 W16 150.5(11) .
W17 O45 W9 149.9(11) .
W15 O47 W7 154.7(14) .
W6 O48 W9 122.6(9) .
W10 O50 W11 122.1(11) .
W18 O51 W5 153.9(13) .
W15 O52 W18 124.4(12) .
W12 O53 W17 121.1(12) .
P1 O54 W3 129.1(12) .
P1 O54 W1 128.8(9) .
W3 O54 W1 90.3(7) .
W13 O56 W18 152.0(11) .
W13 O60 W5 152.4(10) .
Cu1 Cl1 Cu2 108.5(4) 2_756
Cu4 Cl2 Cu3 130.1(5) 2_746
C2 C1 N1 120(3) .
C1 C2 C3 120(4) .
C2 C3 C4 120(3) .
C5 C4 C7 121(4) .
C5 C4 C3 111(4) .
C7 C4 C3 121(4) .
C4 C5 N1 126(4) .
C4 C5 C6 117(3) .
N1 C5 C6 117(3) .
C9 C6 C5 134(4) .
C9 C6 N2 109(4) .
C5 C6 N2 116(3) .
C8 C7 C4 119(4) .
C7 C8 C9 123(3) .
C10 C9 C6 136(5) .
C10 C9 C8 120(4) .
C6 C9 C8 103(3) .
C9 C10 C11 111(4) .
C12 C11 C10 120(4) .
C11 C12 N2 120(3) .
C14 C13 N3 129(4) .
C13 C14 C15 119(4) .
C14 C15 C16 116(4) .
C24 C16 C15 119(4) .
C24 C16 C17 112(5) .
C15 C16 C17 128(4) .
C18 C17 C16 133(6) .
C17 C18 C19 106(6) .
C23 C19 C20 115(4) .
C23 C19 C18 129(4) .
C20 C19 C18 116(4) .
C19 C20 C21 115(3) .
C22 C21 C20 123(4) .
C21 C22 N4 119(5) .
N4 C23 C19 126(4) .
N4 C23 C24 120(3) .
C19 C23 C24 114(4) .
C16 C24 N3 123(4) .
C16 C24 C23 124(4) .
N3 C24 C23 112(3) .
N5 C25 C26 121(4) .
C25 C26 C27 126(4) .
C28 C27 C26 115(5) .
C29 C28 C27 128(5) .
C29 C28 C36 116(4) .
C27 C28 C36 116(4) .
C28 C29 C30 127(5) .
C31 C30 C29 115(4) .
C35 C31 C32 117(3) .
C35 C31 C30 123(3) .
C32 C31 C30 120(3) .
C31 C32 C33 120(3) .
C34 C33 C32 114(3) .
N6 C34 C33 132(4) .
C31 C35 C36 120(3) .
C31 C35 N6 123(3) .
C36 C35 N6 117(2) .
N5 C36 C28 124(3) .
N5 C36 C35 115(3) .
C28 C36 C35 120(3) .
N7 C37 C38 121(3) .
C39 C38 C37 113(4) .
C38 C39 C40 126(4) .
C48 C40 C39 127(4) .
C48 C40 C41 113(4) .
C39 C40 C41 119(4) .
C42 C41 C40 118(4) .
C41 C42 C43 131(4) .
C44 C43 C42 140(4) .
C44 C43 C47 113(3) .
C42 C43 C47 107(3) .
C43 C44 C45 128(4) .
C44 C45 C46 116(3) .
N8 C46 C45 125(3) .
N8 C47 C48 119(3) .
N8 C47 C43 121(3) .
C48 C47 C43 120(3) .
C40 C48 C47 129(3) .
C40 C48 N7 112(3) .
C47 C48 N7 118(3) .
N9 C49 C50 117(4) .
C51 C50 C49 120(3) .
C50 C51 C52 126(3) .
C53 C52 C51 128(4) .
C53 C52 C60 119(5) .
C51 C52 C60 112(4) .
C52 C53 C54 121(4) .
C53 C54 C55 127(5) .
C56 C55 C54 138(5) .
C56 C55 C59 110(3) .
C54 C55 C59 112(4) .
C57 C56 C55 132(3) .
C56 C57 C58 111(4) .
N10 C58 C57 129(5) .
C60 C59 N10 118(4) .
C60 C59 C55 122(3) .
N10 C59 C55 119(3) .
N9 C60 C59 122(4) .
N9 C60 C52 120(4) .
C59 C60 C52 117(4) .
N11 C61 C62 126(4) .
C63 C62 C61 120(4) .
C64 C63 C62 122(4) .
C63 C64 C69 129(4) .
C63 C64 C65 111(4) .
C69 C64 C65 120(3) .
N11 C65 C66 114(3) .
N11 C65 C64 131(3) .
C66 C65 C64 115(3) .
N12 C66 C67 124(4) .
N12 C66 C65 115(3) .
C67 C66 C65 120(4) .
C70 C67 C68 111(5) .
C70 C67 C66 128(5) .
C68 C67 C66 121(4) .
C69 C68 C67 120(5) .
C68 C69 C64 123(4) .
C67 C70 C71 102(6) .
C72 C71 C70 132(5) .
C71 C72 N12 109(6) .
C74 C73 N13 138(4) .
C73 C74 C75 108(4) .
C74 C75 C76 126(4) .
C81 C76 C75 116(3) .
C81 C76 C77 126(6) .
C75 C76 C77 117(6) .
C78 C77 C76 112(7) .
C77 C78 C79 120(4) .
C80 C79 C78 120(6) .
C80 C79 C84 117(6) .
C78 C79 C84 122(5) .
N14 C80 C79 121(6) .
N14 C80 C81 119(3) .
C79 C80 C81 120(5) .
C76 C81 N13 126(3) .
C76 C81 C80 120(3) .
N13 C81 C80 114(3) .
N14 C82 C83 106(6) .
C84 C83 C82 127(6) .
C83 C84 C79 112(6) .
C1 N1 C5 119(3) .
C1 N1 Cu1 127(2) .
C5 N1 Cu1 113(2) .
C12 N2 C6 121(3) .
C12 N2 Cu1 126.5(19) .
C6 N2 Cu1 112(2) .
C24 N3 C13 112(3) .
C24 N3 Cu2 113(2) .
C13 N3 Cu2 135(2) .
C23 N4 C22 121(4) .
C23 N4 Cu2 112(2) .
C22 N4 Cu2 127(3) .
C25 N5 C36 117(3) .
C25 N5 Cu2 128(3) .
C36 N5 Cu2 114(3) .
C34 N6 C35 112(3) .
C34 N6 Cu2 139(3) .
C35 N6 Cu2 108.6(18) .
C37 N7 C48 120(3) .
C37 N7 Cu3 129(2) .
C48 N7 Cu3 111(2) .
C47 N8 C46 117(3) .
C47 N8 Cu3 109.9(19) .
C46 N8 Cu3 133(2) .
C60 N9 C49 124(3) .
C60 N9 Cu3 107(3) .
C49 N9 Cu3 129(3) .
C58 N10 C59 119(4) .
C58 N10 Cu3 130(3) .
C59 N10 Cu3 111(2) .
C61 N11 C65 109(3) .
C61 N11 Cu4 138(3) .
C65 N11 Cu4 112.2(19) .
C66 N12 C72 124(5) .
C66 N12 Cu4 117(3) .
C72 N12 Cu4 118(3) .
C81 N13 C73 107(3) .
C81 N13 Cu4 118(3) .
C73 N13 Cu4 134(2) .
C80 N14 C82 125(5) .
C80 N14 Cu4 108(3) .
C82 N14 Cu4 127(4) .

loop_
_geom_bond_atom_site_label_1
_geom_bond_atom_site_label_2
_geom_bond_distance
_geom_bond_site_symmetry_2
W1 O62 1.667(18) .
W1 O26 1.90(2) .
W1 O5 1.899(18) .
W1 O4 1.93(2) .
W1 O14 1.954(19) .
W1 O54 2.37(2) .
W2 O10 1.66(2) .
W2 O2 1.85(2) .
W2 O4 1.87(2) .
W2 O3 1.89(2) .
W2 O9 1.914(19) .
W2 O23 2.383(16) .
W3 O41 1.752(19) .
W3 O12 1.85(2) .
W3 O37 1.887(18) .
W3 O5 1.920(16) .
W3 O17 1.927(19) .
W3 O54 2.344(17) .
W4 O44 1.681(18) .
W4 O29 1.84(3) .
W4 O32 1.885(19) .
W4 O22 1.90(2) .
W4 O25 2.00(2) .
W4 O7 2.345(16) .
W5 O46 1.71(2) .
W5 O60 1.897(18) .
W5 O3 1.90(2) .
W5 O51 1.928(19) .
W5 O12 1.96(2) .
W5 O23 2.353(18) .
W6 O18 1.74(2) .
W6 O24 1.87(3) .
W6 O26 1.870(19) .
W6 O48 1.874(19) .
W6 O35 1.98(2) .
W6 O19 2.34(2) .
W7 O49 1.73(2) .
W7 O20 1.868(19) .
W7 O47 1.90(3) .
W7 O16 1.91(2) .
W7 O29 1.95(3) .
W7 O21 2.396(17) .
W8 O34 1.64(2) .
W8 O15 1.85(2) .
W8 O37 1.900(19) .
W8 O42 1.90(2) .
W8 O32 1.918(19) .
W8 O7 2.35(2) .
W9 O33 1.65(2) .
W9 O22 1.88(2) .
W9 O31 1.92(3) .
W9 O48 1.950(19) .
W9 O45 2.06(3) .
W9 O19 2.346(17) .
W10 O6 1.648(19) .
W10 O50 1.90(2) .
W10 O24 1.93(3) .
W10 O27 1.95(3) .
W10 O2 1.96(2) .
W10 O13 2.289(18) .
W11 O43 1.74(2) .
W11 O28 1.89(3) .
W11 O16 1.898(18) .
W11 O31 1.89(3) .
W11 O50 1.93(2) .
W11 O13 2.392(17) .
W12 O59 1.73(2) .
W12 O8 1.78(4) .
W12 O35 1.87(2) .
W12 O53 1.87(2) .
W12 O14 1.899(19) .
W12 O39 2.371(19) .
W13 O11 1.73(2) .
W13 O60 1.895(16) .
W13 O56 1.90(2) .
W13 O20 1.937(19) .
W13 O15 1.95(2) .
W13 O21 2.343(19) .
W14 O38 1.66(2) .
W14 O1 1.86(2) .
W14 O27 1.87(2) .
W14 O9 1.889(19) .
W14 O30 1.92(2) .
W14 O36 2.39(2) .
W15 O57 1.66(2) .
W15 O52 1.85(3) .
W15 O30 1.85(2) .
W15 O47 1.90(3) .
W15 O28 1.91(3) .
W15 O36 2.429(18) .
W16 O58 1.74(2) .
W16 O8 1.87(3) .
W16 O17 1.90(2) .
W16 O42 1.92(2) .
W16 O40 1.98(3) .
W16 O39 2.371(19) .
W17 O55 1.77(2) .
W17 O45 1.78(3) .
W17 O25 1.88(2) .
W17 O40 1.92(3) .
W17 O53 2.02(3) .
W17 O39 2.349(17) .
W18 O61 1.66(2) .
W18 O51 1.87(2) .
W18 O56 1.92(2) .
W18 O52 1.97(3) .
W18 O1 1.98(2) .
W18 O36 2.40(2) .
P1 O54 1.50(2) .
P1 O19 1.522(19) .
P1 O7 1.532(19) .
P1 O39 1.590(18) .
P2 O23 1.501(19) .
P2 O21 1.546(19) .
P2 O13 1.55(2) .
P2 O36 1.56(2) .
Cu1 O18 2.01(2) .
Cu1 N2 2.02(2) .
Cu1 N1 2.04(2) .
Cu1 O63 2.13(4) .
Cu1 Cl1 2.300(10) .
Cu2 N4 2.00(3) .
Cu2 N5 2.01(3) .
Cu2 N6 2.03(3) .
Cu2 N3 2.03(3) .
Cu2 Cl1 2.623(12) 2_746
Cu3 N7 1.97(3) .
Cu3 N10 1.98(3) .
Cu3 N8 2.09(3) .
Cu3 N9 2.10(3) .
Cu3 Cl2 2.579(12) 2_756
Cu4 N13 1.96(3) .
Cu4 N12 2.00(3) .
Cu4 N11 2.00(3) .
Cu4 N14 2.19(4) .
Cu4 Cl2 2.310(11) .
Cl1 Cu2 2.623(12) 2_756
Cl2 Cu3 2.579(11) 2_746
C1 C2 1.30(4) .
C1 N1 1.34(4) .
C2 C3 1.40(6) .
C3 C4 1.44(6) .
C4 C5 1.34(4) .
C4 C7 1.43(5) .
C5 N1 1.36(4) .
C5 C6 1.38(5) .
C6 C9 1.36(5) .
C6 N2 1.41(4) .
C7 C8 1.32(6) .
C8 C9 1.66(6) .
C9 C10 1.22(5) .
C10 C11 1.43(6) .
C11 C12 1.35(5) .
C12 N2 1.35(3) .
C13 C14 1.22(5) .
C13 N3 1.40(4) .
C14 C15 1.40(6) .
C15 C16 1.43(7) .
C16 C24 1.34(6) .
C16 C17 1.48(7) .
C17 C18 1.36(8) .
C18 C19 1.48(7) .
C19 C23 1.40(5) .
C19 C20 1.41(6) .
C20 C21 1.52(6) .
C21 C22 1.29(7) .
C22 N4 1.36(5) .
C23 N4 1.32(5) .
C23 C24 1.48(5) .
C24 N3 1.37(4) .
C25 N5 1.28(4) .
C25 C26 1.34(5) .
C26 C27 1.38(6) .
C27 C28 1.36(5) .
C28 C29 1.35(5) .
C28 C36 1.43(5) .
C29 C30 1.45(7) .
C30 C31 1.39(5) .
C31 C35 1.36(4) .
C31 C32 1.38(4) .
C32 C33 1.45(5) .
C33 C34 1.30(5) .
C34 N6 1.27(5) .
C35 C36 1.45(5) .
C35 N6 1.46(4) .
C36 N5 1.35(4) .
C37 N7 1.32(4) .
C37 C38 1.51(4) .
C38 C39 1.11(5) .
C39 C40 1.35(6) .
C40 C48 1.29(6) .
C40 C41 1.50(6) .
C41 C42 1.28(7) .
C42 C43 1.45(6) .
C43 C44 1.24(6) .
C43 C47 1.51(4) .
C44 C45 1.28(5) .
C45 C46 1.36(5) .
C46 N8 1.30(4) .
C47 N8 1.29(4) .
C47 C48 1.36(5) .
C48 N7 1.38(4) .
C49 N9 1.38(5) .
C49 C50 1.43(4) .
C50 C51 1.31(5) .
C51 C52 1.37(7) .
C52 C53 1.29(7) .
C52 C60 1.54(5) .
C53 C54 1.32(8) .
C54 C55 1.39(6) .
C55 C56 1.39(6) .
C55 C59 1.52(6) .
C56 C57 1.30(6) .
C57 C58 1.40(5) .
C58 N10 1.26(5) .
C59 C60 1.32(5) .
C59 N10 1.35(4) .
C60 N9 1.30(5) .
C61 N11 1.32(4) .
C61 C62 1.49(6) .
C62 C63 1.34(5) .
C63 C64 1.33(4) .
C64 C69 1.44(6) .
C64 C65 1.54(5) .
C65 N11 1.37(5) .
C65 C66 1.49(5) .
C66 N12 1.24(5) .
C66 C67 1.47(6) .
C67 C70 1.40(7) .
C67 C68 1.45(5) .
C68 C69 1.38(5) .
C70 C71 1.64(9) .
C71 C72 1.42(8) .
C72 N12 1.50(6) .
C73 C74 1.30(5) .
C73 N13 1.38(5) .
C74 C75 1.33(6) .
C75 C76 1.39(6) .
C76 C81 1.34(5) .
C76 C77 1.49(5) .
C77 C78 1.45(13) .
C78 C79 1.55(7) .
C79 C80 1.33(6) .
C79 C84 1.61(14) .
C80 N14 1.33(5) .
C80 C81 1.45(6) .
C81 N13 1.35(4) .
C82 N14 1.43(5) .
C82 C83 1.58(12) .
C83 C84 1.05(19) .
